data_7122947
loop_
_publ_author_name
'Ryan, Austin J.'
'Angadol, Mary A.'
'Ziller, Joseph W.'
'Evans, William J.'

_publ_section_title
;
 Isolation of U(ii) compounds using strong donor ligands, C5Me4H and
 N(SiMe3)2, including a three-coordinate U(ii) complex
;
_journal_name_full 'Chemical Communications'
_journal_paper_doi 10.1039/C8CC08767A
_journal_year 2019
_chemical_formula_sum 'C36 H90 K N5 O6 Si6 U'
_chemical_formula_weight 1134.79
_chemical_properties_physical Air-sensitive,Moisture-sensitive,Heat-sensitive,Oxygen-sensitive
_space_group_crystal_system trigonal
_space_group_IT_number 155
_space_group_name_Hall 'R 3 2"'
_space_group_name_H-M_alt 'R 3 2 :H'
_symmetry_space_group_name_Hall 'R 3 2"'
_symmetry_space_group_name_H-M 'R 3 2 :H'
_atom_sites_solution_hydrogens geom
_atom_sites_solution_primary dual
_atom_sites_solution_secondary difmap
_audit_creation_method SHELXL-2014/7
_audit_update_record
;
2018-10-10 deposited with the CCDC.
2019-01-02 downloaded from the CCDC.
;
_cell_angle_alpha 90
_cell_angle_beta 90
_cell_angle_gamma 120
_cell_formula_units_Z 3
_cell_length_a 18.4169(17)
_cell_length_b 18.4169(17)
_cell_length_c 18.1996(17)
_cell_measurement_reflns_used 7989
_cell_measurement_temperature 88(2)
_cell_measurement_theta_max 25.78
_cell_measurement_theta_min 2.21
_cell_volume 5346.0(9)
_computing_cell_refinement 'Bruker SAINT 8.34a, 2013'
_computing_data_collection 'Bruker APEX2 2014.11-0, 2014'
_computing_data_reduction 'Bruker SAINT 8.34a, 2013'
_computing_molecular_graphics 'Bruker SHELXTL'
_computing_publication_material 'Bruker SHELXTL'
_computing_structure_refinement 'SHELXL-2014/7 (Sheldrick, 2014)'
_computing_structure_solution 'Bruker SHELXTL 2014/4'
_diffrn_ambient_temperature 88(2)
_diffrn_measured_fraction_theta_full 0.999
_diffrn_measured_fraction_theta_max 0.999
_diffrn_measurement_device_type 'Bruker SMART APEX II CCD'
_diffrn_measurement_method '\f and \w scans'
_diffrn_radiation_type MoK\a
_diffrn_radiation_wavelength 0.71073
_diffrn_reflns_av_R_equivalents 0.0373
_diffrn_reflns_av_unetI/netI 0.0213
_diffrn_reflns_Laue_measured_fraction_full 0.999
_diffrn_reflns_Laue_measured_fraction_max 0.999
_diffrn_reflns_limit_h_max 22
_diffrn_reflns_limit_h_min -22
_diffrn_reflns_limit_k_max 22
_diffrn_reflns_limit_k_min -22
_diffrn_reflns_limit_l_max 22
_diffrn_reflns_limit_l_min -22
_diffrn_reflns_number 19702
_diffrn_reflns_point_group_measured_fraction_full 1.000
_diffrn_reflns_point_group_measured_fraction_max 0.999
_diffrn_reflns_theta_full 25.500
_diffrn_reflns_theta_max 26.384
_diffrn_reflns_theta_min 1.698
_diffrn_source 'fine-focus sealed tube'
_exptl_absorpt_coefficient_mu 2.468
_exptl_absorpt_correction_T_max 0.4296
_exptl_absorpt_correction_T_min 0.3334
_exptl_absorpt_correction_type multi-scan
_exptl_absorpt_process_details 'Bruker SADABS 2014/5'
_exptl_crystal_colour Black
_exptl_crystal_density_diffrn 1.057
_exptl_crystal_density_meas ?
_exptl_crystal_density_method not_measured
_exptl_crystal_description irregular
_exptl_crystal_F_000 1752
_exptl_crystal_size_max 0.389
_exptl_crystal_size_mid 0.318
_exptl_crystal_size_min 0.214
_refine_diff_density_max 1.078
_refine_diff_density_min -0.449
_refine_diff_density_rms 0.050
_refine_ls_abs_structure_details
; 
 Refined as an inversion twin. 
;
_refine_ls_abs_structure_Flack 0.008(7)
_refine_ls_extinction_method none
_refine_ls_goodness_of_fit_ref 1.049
_refine_ls_hydrogen_treatment constr
_refine_ls_matrix_type full
_refine_ls_number_parameters 110
_refine_ls_number_reflns 2443
_refine_ls_number_restraints 0
_refine_ls_restrained_S_all 1.049
_refine_ls_R_factor_all 0.0266
_refine_ls_R_factor_gt 0.0238
_refine_ls_shift/su_max 0.000
_refine_ls_shift/su_mean 0.000
_refine_ls_structure_factor_coef Fsqd
_refine_ls_weighting_details 'w=1/[\s^2^(Fo^2^)+(0.0389P)^2^+0.5323P] where P=(Fo^2^+2Fc^2^)/3'
_refine_ls_weighting_scheme calc
_refine_ls_wR_factor_gt 0.0583
_refine_ls_wR_factor_ref 0.0590
_reflns_Friedel_coverage 0.823
_reflns_Friedel_fraction_full 1.000
_reflns_Friedel_fraction_max 0.999
_reflns_number_gt 2317
_reflns_number_total 2443
_reflns_threshold_expression 'I > 2\s(I)'
_cod_data_source_file c8cc08767a2.cif
_cod_data_source_block ajr4
_cod_depositor_comments
;
The following automatic conversions were performed:

'_exptl_crystal_density_meas' value 'not_measured' was changed to '?'
- the value is perceived as not measured.

Automatic conversion script
Id: cif_fix_values 4973 2017-02-22 13:04:09Z antanas 
;
_cod_original_cell_volume 5346.0(11)
_cod_database_code 7122947
_shelx_shelxl_version_number 2014/7
_shelx_space_group_comment
; 
The symmetry employed for this shelxl refinement is uniquely defined 
by the following loop, which should always be used as a source of 
symmetry information in preference to the above space-group names. 
They are only intended as comments. 
;
_shelx_estimated_absorpt_t_min 0.447
_shelx_estimated_absorpt_t_max 0.620
_exptl_absorpt_special_details
; 
Reflections not merged 
19712 Corrected reflections written to file ajr4s.hkl 
Estimated minimum and maximum transmission:  0.3334  0.4296 
The ratio (0.7761) of these values is more reliable than their absolute values 
Additional spherical absorption correction applied with mu*r =  0.6000 
Lambda/2 correction factor = 0.00150 
;

loop_
_space_group_symop_operation_xyz
'x, y, z'
'-y, x-y, z'
'-x+y, -x, z'
'y, x, -z'
'x-y, -y, -z'
'-x, -x+y, -z'
'x+2/3, y+1/3, z+1/3'
'-y+2/3, x-y+1/3, z+1/3'
'-x+y+2/3, -x+1/3, z+1/3'
'y+2/3, x+1/3, -z+1/3'
'x-y+2/3, -y+1/3, -z+1/3'
'-x+2/3, -x+y+1/3, -z+1/3'
'x+1/3, y+2/3, z+2/3'
'-y+1/3, x-y+2/3, z+2/3'
'-x+y+1/3, -x+2/3, z+2/3'
'y+1/3, x+2/3, -z+2/3'
'x-y+1/3, -y+2/3, -z+2/3'
'-x+1/3, -x+y+2/3, -z+2/3'

loop_
_atom_site_label
_atom_site_type_symbol
_atom_site_fract_x
_atom_site_fract_y
_atom_site_fract_z
_atom_site_U_iso_or_equiv
_atom_site_adp_type
_atom_site_occupancy
_atom_site_site_symmetry_order
_atom_site_calc_flag
_atom_site_refinement_flags_posn
_atom_site_refinement_flags_adp
_atom_site_refinement_flags_occupancy
_atom_site_disorder_assembly
_atom_site_disorder_group
U1 U 1.0000 1.0000 0.47740(2) 0.02179(12) Uani 0.5 3 d S T P A 1
Si1 Si 0.94565(8) 0.80204(7) 0.56765(5) 0.0374(3) Uani 1 1 d . . . . .
N1 N 1.0000 0.8731(2) 0.5000 0.0316(9) Uani 1 2 d S T P A .
C1 C 1.0150(3) 0.7967(3) 0.64024(16) 0.0428(9) Uani 1 1 d . . . . .
H1A H 1.0472 0.7725 0.6193 0.064 Uiso 1 1 calc R U . . .
H1B H 0.9805 0.7615 0.6809 0.064 Uiso 1 1 calc R U . . .
H1C H 1.0536 0.8533 0.6585 0.064 Uiso 1 1 calc R U . . .
C2 C 0.8885(8) 0.8492(7) 0.6173(6) 0.041(2) Uani 0.5 1 d . . P B 1
H2A H 0.9292 0.9055 0.6348 0.061 Uiso 0.5 1 calc R U P B 1
H2B H 0.8578 0.8137 0.6592 0.061 Uiso 0.5 1 calc R U P B 1
H2C H 0.8490 0.8528 0.5835 0.061 Uiso 0.5 1 calc R U P B 1
C2A C 0.8563(8) 0.8107(8) 0.6130(7) 0.047(3) Uani 0.5 1 d . . P B 2
H2D H 0.8796 0.8630 0.6412 0.070 Uiso 0.5 1 calc R U P B 2
H2E H 0.8250 0.7629 0.6461 0.070 Uiso 0.5 1 calc R U P B 2
H2F H 0.8185 0.8106 0.5750 0.070 Uiso 0.5 1 calc R U P B 2
C3 C 0.869(2) 0.689(2) 0.530(2) 0.049(5) Uani 0.5 1 d . . P B 2
H3A H 0.8330 0.6921 0.4919 0.073 Uiso 0.5 1 calc R U P B 2
H3B H 0.8336 0.6534 0.5704 0.073 Uiso 0.5 1 calc R U P B 2
H3C H 0.9012 0.6649 0.5095 0.073 Uiso 0.5 1 calc R U P B 2
C3A C 0.890(3) 0.697(2) 0.535(2) 0.069(9) Uani 0.5 1 d . . P B 1
H3D H 0.8494 0.6918 0.4975 0.104 Uiso 0.5 1 calc R U P B 1
H3E H 0.8593 0.6591 0.5763 0.104 Uiso 0.5 1 calc R U P B 1
H3F H 0.9290 0.6813 0.5144 0.104 Uiso 0.5 1 calc R U P B 1
K1 K 0.6667 0.3333 0.3333 0.0236(3) Uani 1 6 d S T P . .
O1 O 0.80982(16) 0.45714(16) 0.40855(10) 0.0348(6) Uani 1 1 d . . . . .
N2 N 0.6667 0.3333 0.49523(18) 0.0280(8) Uani 1 3 d S T P . .
C4 C 0.75396(19) 0.3838(3) 0.52131(14) 0.0343(8) Uani 1 1 d . . . . .
H4A H 0.7834 0.3520 0.5124 0.041 Uiso 1 1 calc R U . . .
H4B H 0.7533 0.3919 0.5750 0.041 Uiso 1 1 calc R U . . .
C5 C 0.8027(2) 0.4681(2) 0.48546(14) 0.0367(9) Uani 1 1 d . . . . .
H5A H 0.7737 0.5005 0.4932 0.044 Uiso 1 1 calc R U . . .
H5B H 0.8592 0.4996 0.5077 0.044 Uiso 1 1 calc R U . . .
C6 C 0.8563(3) 0.5362(2) 0.37254(18) 0.0434(9) Uani 1 1 d . . . . .
H6A H 0.9112 0.5700 0.3971 0.052 Uiso 1 1 calc R U . . .
H6B H 0.8253 0.5672 0.3756 0.052 Uiso 1 1 calc R U . . .

loop_
_atom_site_aniso_label
_atom_site_aniso_U_11
_atom_site_aniso_U_22
_atom_site_aniso_U_33
_atom_site_aniso_U_23
_atom_site_aniso_U_13
_atom_site_aniso_U_12
U1 0.02209(13) 0.02209(13) 0.02120(17) 0.000 0.000 0.01104(6)
Si1 0.0596(7) 0.0432(6) 0.0195(4) 0.0003(4) 0.0014(4) 0.0334(6)
N1 0.050(3) 0.0314(16) 0.0200(16) -0.0045(8) -0.0090(16) 0.0248(13)
C1 0.075(3) 0.046(2) 0.0224(15) 0.0037(14) -0.0030(16) 0.042(2)
C2 0.054(7) 0.047(7) 0.027(4) 0.008(5) 0.010(5) 0.029(6)
C2A 0.054(8) 0.045(7) 0.041(5) 0.006(6) 0.010(5) 0.024(6)
C3 0.047(14) 0.034(7) 0.037(7) 0.001(5) -0.014(7) -0.001(8)
C3A 0.07(2) 0.056(12) 0.036(8) 0.017(7) -0.013(11) -0.005(12)
K1 0.0270(4) 0.0270(4) 0.0168(5) 0.000 0.000 0.0135(2)
O1 0.0377(14) 0.0329(13) 0.0202(9) -0.0025(9) -0.0014(9) 0.0075(11)
N2 0.0331(13) 0.0331(13) 0.0177(16) 0.000 0.000 0.0166(6)
C4 0.0366(16) 0.050(3) 0.0183(11) -0.0046(15) -0.0048(11) 0.023(2)
C5 0.037(2) 0.040(2) 0.0196(14) -0.0063(13) -0.0034(13) 0.0099(17)
C6 0.042(2) 0.035(2) 0.0298(16) -0.0036(15) -0.0010(15) 0.0015(18)

loop_
_atom_type_symbol
_atom_type_description
_atom_type_scat_dispersion_real
_atom_type_scat_dispersion_imag
_atom_type_scat_source
C C 0.0033 0.0016 'International Tables Vol C Tables 4.2.6.8 and 6.1.1.4'
H H 0.0000 0.0000 'International Tables Vol C Tables 4.2.6.8 and 6.1.1.4'
N N 0.0061 0.0033 'International Tables Vol C Tables 4.2.6.8 and 6.1.1.4'
O O 0.0106 0.0060 'International Tables Vol C Tables 4.2.6.8 and 6.1.1.4'
Si Si 0.0817 0.0704 'International Tables Vol C Tables 4.2.6.8 and 6.1.1.4'
K K 0.2009 0.2494 'International Tables Vol C Tables 4.2.6.8 and 6.1.1.4'
U U -9.6767 9.6646 'International Tables Vol C Tables 4.2.6.8 and 6.1.1.4'

loop_
_geom_angle_atom_site_label_1
_geom_angle_atom_site_label_2
_geom_angle_atom_site_label_3
_geom_angle
_geom_angle_site_symmetry_1
_geom_angle_site_symmetry_3
U1 U1 N1 80.016(19) 4_556 .
U1 U1 N1 80.02(2) 4_556 2_765
N1 U1 N1 117.060(11) . 2_765
U1 U1 N1 80.02(2) 4_556 3_675
N1 U1 N1 117.060(12) . 3_675
N1 U1 N1 117.060(11) 2_765 3_675
U1 U1 C2 124.6(2) 4_556 4_556
N1 U1 C2 83.3(2) . 4_556
N1 U1 C2 152.0(2) 2_765 4_556
N1 U1 C2 62.0(2) 3_675 4_556
U1 U1 C2 124.6(2) 4_556 6_766
N1 U1 C2 62.0(2) . 6_766
N1 U1 C2 83.3(2) 2_765 6_766
N1 U1 C2 152.0(2) 3_675 6_766
C2 U1 C2 90.9(3) 4_556 6_766
U1 U1 C2 124.6(2) 4_556 5_676
N1 U1 C2 152.0(2) . 5_676
N1 U1 C2 62.0(2) 2_765 5_676
N1 U1 C2 83.3(2) 3_675 5_676
C2 U1 C2 90.9(3) 4_556 5_676
C2 U1 C2 90.9(3) 6_766 5_676
U1 U1 Si1 104.107(16) 4_556 6_766
N1 U1 Si1 28.53(2) . 6_766
N1 U1 Si1 106.43(2) 2_765 6_766
N1 U1 Si1 136.26(2) 3_675 6_766
C2 U1 Si1 82.0(2) 4_556 6_766
C2 U1 Si1 34.0(2) 6_766 6_766
C2 U1 Si1 123.6(2) 5_676 6_766
U1 U1 Si1 104.107(16) 4_556 5_676
N1 U1 Si1 136.26(2) . 5_676
N1 U1 Si1 28.53(2) 2_765 5_676
N1 U1 Si1 106.43(2) 3_675 5_676
C2 U1 Si1 123.6(2) 4_556 5_676
C2 U1 Si1 82.0(2) 6_766 5_676
C2 U1 Si1 34.0(2) 5_676 5_676
Si1 U1 Si1 114.262(12) 6_766 5_676
U1 U1 Si1 104.107(16) 4_556 4_556
N1 U1 Si1 106.43(2) . 4_556
N1 U1 Si1 136.26(2) 2_765 4_556
N1 U1 Si1 28.53(2) 3_675 4_556
C2 U1 Si1 34.0(2) 4_556 4_556
C2 U1 Si1 123.6(2) 6_766 4_556
C2 U1 Si1 82.0(2) 5_676 4_556
Si1 U1 Si1 114.262(12) 6_766 4_556
Si1 U1 Si1 114.259(12) 5_676 4_556
N1 Si1 C3A 113.3(13) . .
N1 Si1 C1 113.24(15) . .
C3A Si1 C1 102.4(13) . .
N1 Si1 C2 103.8(4) . .
C3A Si1 C2 120.2(15) . .
C1 Si1 C2 103.7(4) . .
N1 Si1 C2A 116.4(4) . .
C1 Si1 C2A 109.7(4) . .
N1 Si1 C3 113.4(12) . .
C1 Si1 C3 109.8(11) . .
C2A Si1 C3 92.5(13) . .
N1 Si1 U1 41.52(12) . 4_556
C3A Si1 U1 142.8(13) . 4_556
C1 Si1 U1 112.80(14) . 4_556
C2 Si1 U1 63.4(3) . 4_556
Si1 N1 Si1 123.5(3) 6_766 .
Si1 N1 U1 109.95(11) 6_766 .
Si1 N1 U1 126.23(14) . .
Si1 N1 U1 126.23(14) 6_766 4_556
Si1 N1 U1 109.95(11) . 4_556
U1 N1 U1 19.97(4) . 4_556
Si1 C2 U1 82.6(4) . 4_556
O1 K1 O1 116.17(11) 18_655 3_665
O1 K1 O1 98.58(5) 18_655 16_545
O1 K1 O1 140.27(11) 3_665 16_545
O1 K1 O1 140.27(11) 18_655 .
O1 K1 O1 98.58(5) 3_665 .
O1 K1 O1 59.44(8) 16_545 .
O1 K1 O1 59.44(8) 18_655 2_655
O1 K1 O1 98.58(5) 3_665 2_655
O1 K1 O1 116.17(11) 16_545 2_655
O1 K1 O1 98.58(5) . 2_655
O1 K1 O1 98.58(5) 18_655 17
O1 K1 O1 59.44(8) 3_665 17
O1 K1 O1 98.58(5) 16_545 17
O1 K1 O1 116.17(11) . 17
O1 K1 O1 140.27(11) 2_655 17
O1 K1 N2 118.92(4) 18_655 .
O1 K1 N2 61.08(4) 3_665 .
O1 K1 N2 118.92(4) 16_545 .
O1 K1 N2 61.08(4) . .
O1 K1 N2 61.08(4) 2_655 .
O1 K1 N2 118.92(4) 17 .
O1 K1 N2 61.08(4) 18_655 16_545
O1 K1 N2 118.92(4) 3_665 16_545
O1 K1 N2 61.08(4) 16_545 16_545
O1 K1 N2 118.92(4) . 16_545
O1 K1 N2 118.92(4) 2_655 16_545
O1 K1 N2 61.08(4) 17 16_545
N2 K1 N2 180.0 . 16_545
C6 O1 C5 110.9(3) . .
C6 O1 K1 116.22(18) . .
C5 O1 K1 118.2(2) . .
C4 N2 C4 110.18(16) 3_665 2_655
C4 N2 C4 110.18(16) 3_665 .
C4 N2 C4 110.18(16) 2_655 .
C4 N2 K1 108.75(16) 3_665 .
C4 N2 K1 108.75(16) 2_655 .
C4 N2 K1 108.76(16) . .
N2 C4 C5 114.3(3) . .
O1 C5 C4 109.3(3) . .
O1 C6 C6 109.7(3) . 16_545

loop_
_geom_bond_atom_site_label_1
_geom_bond_atom_site_label_2
_geom_bond_distance
_geom_bond_site_symmetry_2
U1 U1 0.8226(6) 4_556
U1 N1 2.372(4) .
U1 N1 2.372(4) 2_765
U1 N1 2.372(4) 3_675
U1 C2 3.033(12) 4_556
U1 C2 3.033(11) 6_766
U1 C2 3.033(11) 5_676
U1 Si1 3.3640(11) 6_766
U1 Si1 3.3641(11) 5_676
U1 Si1 3.3642(11) 4_556
Si1 N1 1.709(2) .
Si1 C3A 1.78(4) .
Si1 C1 1.874(4) .
Si1 C2 1.895(12) .
Si1 C2A 1.918(13) .
Si1 C3 1.96(3) .
Si1 U1 3.3641(11) 4_556
N1 Si1 1.709(2) 6_766
N1 U1 2.372(4) 4_556
C2 U1 3.033(11) 4_556
K1 O1 2.830(2) 18_655
K1 O1 2.830(2) 3_665
K1 O1 2.831(2) 16_545
K1 O1 2.831(2) .
K1 O1 2.831(2) 2_655
K1 O1 2.831(2) 17
K1 N2 2.946(3) .
K1 N2 2.947(3) 16_545
O1 C6 1.427(4) .
O1 C5 1.430(3) .
N2 C4 1.476(3) 3_665
N2 C4 1.476(3) 2_655
N2 C4 1.476(3) .
C4 C5 1.499(6) .
C6 C6 1.488(7) 16_545
